data_7133580
loop_
_publ_author_name
'Chen, Jiabin'
'Bai, Xiaoyan'
'Jiang, Haobo'
'Zhao, Cong'
'Li, Ya'
'Chu, Mingming'
'Li, Yiming'
'Zhang, Min'
'Chen, Lu'

_publ_section_title
;
 Metal-free radical selenothiocyanation of terminal and internal alkynes.
;
_journal_issue 74
_journal_name_full 'Chemical communications (Cambridge, England)'
_journal_page_first 10196
_journal_page_last 10199
_journal_paper_doi 10.1039/d4cc03391d
_journal_volume 60
_journal_year 2024
_chemical_formula_moiety 'C17 H13 N O2 S Se'
_chemical_formula_sum 'C17 H13 N O2 S Se'
_chemical_formula_weight 374.30
_space_group_crystal_system monoclinic
_space_group_IT_number 14
_space_group_name_Hall '-P 2yn'
_space_group_name_H-M_alt 'P 1 21/n 1'
_atom_sites_solution_hydrogens geom
_atom_sites_solution_primary dual
_audit_creation_date 2024-03-18
_audit_creation_method
;
Olex2 1.3
(compiled 2020.11.12 svn.r5f609507 for OlexSys, GUI svn.r6403)
;
_audit_update_record
;
2024-03-19 deposited with the CCDC.	2024-08-21 downloaded from the CCDC.
;
_cell_angle_alpha 90
_cell_angle_beta 101.05
_cell_angle_gamma 90
_cell_formula_units_Z 4
_cell_length_a 5.852
_cell_length_b 19.044
_cell_length_c 14.544
_cell_measurement_reflns_used 993
_cell_measurement_temperature 296(2)
_cell_measurement_theta_max 19.71
_cell_measurement_theta_min 2.57
_cell_volume 1590.813
_computing_molecular_graphics 'Olex2 1.3 (Dolomanov et al., 2009)'
_computing_publication_material 'Olex2 1.3 (Dolomanov et al., 2009)'
_computing_structure_refinement 'XL  (Sheldrick, 2008)'
_computing_structure_solution 'SHELXT 2014/5 (Sheldrick, 2014)'
_diffrn_ambient_temperature 296.15
_diffrn_measured_fraction_theta_full 0.994
_diffrn_measured_fraction_theta_max 0.994
_diffrn_measurement_device_type 'CCD area detector'
_diffrn_measurement_method 'phi and omega scans'
_diffrn_radiation_monochromator graphite
_diffrn_radiation_type MoK\a
_diffrn_radiation_wavelength 0.71073
_diffrn_reflns_av_R_equivalents 0.0567
_diffrn_reflns_av_unetI/netI 0.0895
_diffrn_reflns_Laue_measured_fraction_full 0.994
_diffrn_reflns_Laue_measured_fraction_max 0.994
_diffrn_reflns_limit_h_max 6
_diffrn_reflns_limit_h_min -6
_diffrn_reflns_limit_k_max 22
_diffrn_reflns_limit_k_min -22
_diffrn_reflns_limit_l_max 17
_diffrn_reflns_limit_l_min 0
_diffrn_reflns_number 5133
_diffrn_reflns_point_group_measured_fraction_full 0.994
_diffrn_reflns_point_group_measured_fraction_max 0.994
_diffrn_reflns_theta_full 25.064
_diffrn_reflns_theta_max 25.064
_diffrn_reflns_theta_min 2.139
_diffrn_source_current 30.0
_diffrn_source_power 1.5
_diffrn_source_voltage 50.0
_exptl_absorpt_coefficient_mu 2.497
_exptl_absorpt_correction_type none
_exptl_crystal_colour 'clear whiteish colourless'
_exptl_crystal_colour_lustre clear
_exptl_crystal_colour_modifier whiteish
_exptl_crystal_colour_primary colourless
_exptl_crystal_density_diffrn 1.563
_exptl_crystal_description block
_exptl_crystal_F_000 752
_exptl_crystal_size_max 0.22
_exptl_crystal_size_mid 0.2
_exptl_crystal_size_min 0.18
_refine_diff_density_max 0.286
_refine_diff_density_min -0.332
_refine_diff_density_rms 0.079
_refine_ls_extinction_method none
_refine_ls_goodness_of_fit_ref 0.989
_refine_ls_hydrogen_treatment constr
_refine_ls_matrix_type full
_refine_ls_number_parameters 200
_refine_ls_number_reflns 2799
_refine_ls_number_restraints 0
_refine_ls_restrained_S_all 0.989
_refine_ls_R_factor_all 0.0935
_refine_ls_R_factor_gt 0.0404
_refine_ls_shift/su_max 0.001
_refine_ls_shift/su_mean 0.000
_refine_ls_structure_factor_coef Fsqd
_refine_ls_weighting_details 'w=1/[\s^2^(Fo^2^)+(0.0588P)^2^] where P=(Fo^2^+2Fc^2^)/3'
_refine_ls_weighting_scheme calc
_refine_ls_wR_factor_gt 0.0865
_refine_ls_wR_factor_ref 0.1214
_reflns_Friedel_coverage 0.000
_reflns_number_gt 1615
_reflns_number_total 2799
_reflns_threshold_expression 'I > 2\s(I)'
_cod_data_source_file d4cc03391d2.cif
_cod_data_source_block 1_a
_cod_depositor_comments 'Adding full bibliography for 7133580.cif.'
_cod_original_cell_volume 1590.7
_cod_database_code 7133580
_shelx_shelxl_version_number 2014/7
_shelx_space_group_comment
;
The symmetry employed for this shelxl refinement is uniquely defined
by the following loop, which should always be used as a source of
symmetry information in preference to the above space-group names.
They are only intended as comments.
;
_shelx_estimated_absorpt_t_max 0.662
_shelx_estimated_absorpt_t_min 0.610
_olex2_refinement_description
;
1. Fixed Uiso
 At 1.2 times of:
  All C(H) groups
 At 1.5 times of:
  All C(H,H,H) groups
2.a Aromatic/amide H refined with riding coordinates:
 C4(H4), C5(H5), C7(H7), C8(H8), C10(H10), C13(H13), C14(H14), C15(H15),
 C16(H16), C17(H17)
2.b Idealised Me refined as rotating group:
 C1(H1A,H1B,H1C)
;
_olex2_submission_special_instructions 'No special instructions were received'

loop_
_space_group_symop_operation_xyz
'x, y, z'
'-x+1/2, y+1/2, -z+1/2'
'-x, -y, -z'
'x-1/2, -y-1/2, z-1/2'

loop_
_atom_site_label
_atom_site_type_symbol
_atom_site_fract_x
_atom_site_fract_y
_atom_site_fract_z
_atom_site_U_iso_or_equiv
_atom_site_adp_type
_atom_site_occupancy
_atom_site_site_symmetry_order
_atom_site_calc_flag
_atom_site_refinement_flags_posn
_atom_site_refinement_flags_adp
_atom_site_refinement_flags_occupancy
_atom_site_disorder_assembly
_atom_site_disorder_group
C1 C 0.3596(10) 0.1567(2) 0.4663(4) 0.0721(17) Uani 1 1 d . . . . .
H1A H 0.3811 0.1274 0.4149 0.108 Uiso 1 1 calc R U . . .
H1B H 0.2002 0.1544 0.4735 0.108 Uiso 1 1 calc R U . . .
H1C H 0.4589 0.1408 0.5228 0.108 Uiso 1 1 calc R U . . .
C2 C 0.6103(9) 0.2367(3) 0.4137(3) 0.0447(12) Uani 1 1 d . . . . .
C3 C 0.6508(8) 0.3112(2) 0.3923(3) 0.0364(11) Uani 1 1 d . . . . .
C4 C 0.5049(8) 0.3645(2) 0.4087(3) 0.0413(12) Uani 1 1 d . . . . .
H4 H 0.3792 0.3546 0.4371 0.050 Uiso 1 1 calc R U . . .
C5 C 0.5444(8) 0.4329(2) 0.3829(3) 0.0437(12) Uani 1 1 d . . . . .
H5 H 0.4482 0.4689 0.3961 0.052 Uiso 1 1 calc R U . . .
C6 C 0.7268(8) 0.4480(2) 0.3374(3) 0.0355(11) Uani 1 1 d . . . . .
C7 C 0.8753(9) 0.3938(3) 0.3244(3) 0.0491(13) Uani 1 1 d . . . . .
H7 H 1.0032 0.4033 0.2970 0.059 Uiso 1 1 calc R U . . .
C8 C 0.8374(9) 0.3266(2) 0.3510(3) 0.0483(13) Uani 1 1 d . . . . .
H8 H 0.9387 0.2910 0.3410 0.058 Uiso 1 1 calc R U . . .
C9 C 0.7780(7) 0.5214(2) 0.3117(3) 0.0357(11) Uani 1 1 d . . . . .
C10 C 0.7450(8) 0.5468(2) 0.2250(3) 0.0429(12) Uani 1 1 d . . . . .
H10 H 0.7803 0.5936 0.2163 0.051 Uiso 1 1 calc R U . . .
C11 C 0.3587(10) 0.4848(3) 0.1367(3) 0.0551(14) Uani 1 1 d . . . . .
C12 C 1.0384(9) 0.6544(2) 0.3676(3) 0.0415(12) Uani 1 1 d . . . . .
C13 C 1.2230(9) 0.6468(3) 0.3212(4) 0.0538(14) Uani 1 1 d . . . . .
H13 H 1.2754 0.6021 0.3095 0.065 Uiso 1 1 calc R U . . .
C14 C 1.3280(10) 0.7047(3) 0.2924(4) 0.0672(16) Uani 1 1 d . . . . .
H14 H 1.4497 0.6995 0.2602 0.081 Uiso 1 1 calc R U . . .
C15 C 1.2545(11) 0.7699(3) 0.3110(4) 0.0656(16) Uani 1 1 d . . . . .
H15 H 1.3291 0.8092 0.2929 0.079 Uiso 1 1 calc R U . . .
C16 C 1.0716(11) 0.7782(3) 0.3561(4) 0.0631(16) Uani 1 1 d . . . . .
H16 H 1.0215 0.8231 0.3679 0.076 Uiso 1 1 calc R U . . .
C17 C 0.9603(9) 0.7197(3) 0.3845(3) 0.0536(14) Uani 1 1 d . . . . .
H17 H 0.8345 0.7251 0.4144 0.064 Uiso 1 1 calc R U . . .
N1 N 0.1722(9) 0.4752(3) 0.1429(4) 0.0901(18) Uani 1 1 d . . . . .
O1 O 0.7358(7) 0.18975(18) 0.4002(3) 0.0625(10) Uani 1 1 d . . . . .
O2 O 0.4175(6) 0.22780(16) 0.4479(2) 0.0552(10) Uani 1 1 d . . . . .
S1 S 0.6357(2) 0.49433(8) 0.12498(9) 0.0554(4) Uani 1 1 d . . . . .
Se1 Se 0.91403(10) 0.57402(3) 0.42012(3) 0.0521(2) Uani 1 1 d . . . . .

loop_
_atom_site_aniso_label
_atom_site_aniso_U_11
_atom_site_aniso_U_22
_atom_site_aniso_U_33
_atom_site_aniso_U_23
_atom_site_aniso_U_13
_atom_site_aniso_U_12
C1 0.090(5) 0.036(3) 0.096(5) 0.008(3) 0.032(4) -0.015(3)
C2 0.050(3) 0.039(3) 0.046(3) -0.006(2) 0.010(3) -0.003(3)
C3 0.038(3) 0.032(3) 0.038(3) -0.004(2) 0.004(2) -0.003(2)
C4 0.039(3) 0.038(3) 0.051(3) 0.000(2) 0.019(2) -0.003(2)
C5 0.044(3) 0.036(3) 0.056(3) -0.003(2) 0.021(3) 0.006(2)
C6 0.034(3) 0.038(3) 0.033(3) 0.000(2) 0.004(2) -0.005(2)
C7 0.042(3) 0.049(3) 0.062(4) -0.003(3) 0.025(3) 0.000(3)
C8 0.054(3) 0.031(3) 0.065(3) -0.004(3) 0.026(3) 0.004(3)
C9 0.027(3) 0.035(3) 0.045(3) 0.000(2) 0.007(2) -0.005(2)
C10 0.043(3) 0.043(3) 0.042(3) -0.002(2) 0.007(2) -0.007(2)
C11 0.048(4) 0.061(4) 0.056(3) -0.006(3) 0.009(3) -0.001(3)
C12 0.050(3) 0.032(3) 0.040(3) 0.003(2) 0.001(2) -0.006(2)
C13 0.048(3) 0.046(3) 0.069(4) 0.002(3) 0.015(3) -0.001(3)
C14 0.061(4) 0.074(4) 0.071(4) 0.000(4) 0.024(3) -0.014(4)
C15 0.076(4) 0.058(4) 0.062(4) 0.009(3) 0.012(3) -0.027(3)
C16 0.089(5) 0.029(3) 0.069(4) -0.004(3) 0.009(4) -0.006(3)
C17 0.063(4) 0.045(3) 0.053(3) -0.001(3) 0.013(3) -0.006(3)
N1 0.055(4) 0.116(5) 0.102(4) -0.028(4) 0.021(3) -0.013(3)
O1 0.068(3) 0.038(2) 0.084(3) -0.007(2) 0.021(2) 0.006(2)
O2 0.063(3) 0.034(2) 0.073(2) 0.0018(18) 0.025(2) -0.0072(18)
S1 0.0459(8) 0.0771(10) 0.0443(8) -0.0100(7) 0.0109(6) -0.0125(7)
Se1 0.0761(5) 0.0417(3) 0.0387(3) -0.0009(2) 0.0119(3) -0.0160(3)

loop_
_atom_type_symbol
_atom_type_description
_atom_type_scat_dispersion_real
_atom_type_scat_dispersion_imag
_atom_type_scat_source
C C 0.0033 0.0016 'International Tables Vol C Tables 4.2.6.8 and 6.1.1.4'
H H 0.0000 0.0000 'International Tables Vol C Tables 4.2.6.8 and 6.1.1.4'
N N 0.0061 0.0033 'International Tables Vol C Tables 4.2.6.8 and 6.1.1.4'
O O 0.0106 0.0060 'International Tables Vol C Tables 4.2.6.8 and 6.1.1.4'
S S 0.1246 0.1234 'International Tables Vol C Tables 4.2.6.8 and 6.1.1.4'
Se Se -0.0929 2.2259 'International Tables Vol C Tables 4.2.6.8 and 6.1.1.4'

loop_
_geom_angle_atom_site_label_1
_geom_angle_atom_site_label_2
_geom_angle_atom_site_label_3
_geom_angle
_geom_angle_site_symmetry_1
_geom_angle_site_symmetry_3
_geom_angle_publ_flag
H1A C1 H1B 109.5 . . ?
H1A C1 H1C 109.5 . . ?
H1B C1 H1C 109.5 . . ?
O2 C1 H1A 109.5 . . ?
O2 C1 H1B 109.5 . . ?
O2 C1 H1C 109.5 . . ?
O1 C2 C3 123.6(5) . . ?
O1 C2 O2 123.8(5) . . ?
O2 C2 C3 112.5(4) . . ?
C4 C3 C2 122.7(4) . . ?
C4 C3 C8 119.4(4) . . ?
C8 C3 C2 117.9(4) . . ?
C3 C4 H4 119.8 . . ?
C3 C4 C5 120.3(4) . . ?
C5 C4 H4 119.8 . . ?
C4 C5 H5 119.8 . . ?
C4 C5 C6 120.4(4) . . ?
C6 C5 H5 119.8 . . ?
C5 C6 C9 121.5(4) . . ?
C7 C6 C5 118.1(4) . . ?
C7 C6 C9 120.1(4) . . ?
C6 C7 H7 119.4 . . ?
C8 C7 C6 121.2(5) . . ?
C8 C7 H7 119.4 . . ?
C3 C8 H8 119.7 . . ?
C7 C8 C3 120.5(4) . . ?
C7 C8 H8 119.7 . . ?
C6 C9 Se1 110.9(3) . . ?
C10 C9 C6 125.3(4) . . ?
C10 C9 Se1 123.7(3) . . ?
C9 C10 H10 118.8 . . ?
C9 C10 S1 122.4(4) . . ?
S1 C10 H10 118.8 . . ?
N1 C11 S1 176.6(6) . . ?
C13 C12 Se1 120.1(4) . . ?
C17 C12 C13 120.2(5) . . ?
C17 C12 Se1 119.4(4) . . ?
C12 C13 H13 119.9 . . ?
C14 C13 C12 120.1(5) . . ?
C14 C13 H13 119.9 . . ?
C13 C14 H14 120.0 . . ?
C15 C14 C13 119.9(6) . . ?
C15 C14 H14 120.0 . . ?
C14 C15 H15 119.7 . . ?
C14 C15 C16 120.6(5) . . ?
C16 C15 H15 119.7 . . ?
C15 C16 H16 119.9 . . ?
C15 C16 C17 120.2(5) . . ?
C17 C16 H16 119.9 . . ?
C12 C17 C16 119.0(5) . . ?
C12 C17 H17 120.5 . . ?
C16 C17 H17 120.5 . . ?
C2 O2 C1 116.1(4) . . ?
C11 S1 C10 100.4(2) . . ?
C9 Se1 C12 102.72(19) . . ?

loop_
_geom_bond_atom_site_label_1
_geom_bond_atom_site_label_2
_geom_bond_distance
_geom_bond_site_symmetry_2
_geom_bond_publ_flag
C1 H1A 0.9600 . ?
C1 H1B 0.9600 . ?
C1 H1C 0.9600 . ?
C1 O2 1.433(5) . ?
C2 C3 1.481(6) . ?
C2 O1 1.197(5) . ?
C2 O2 1.328(6) . ?
C3 C4 1.375(6) . ?
C3 C8 1.375(6) . ?
C4 H4 0.9300 . ?
C4 C5 1.387(6) . ?
C5 H5 0.9300 . ?
C5 C6 1.389(6) . ?
C6 C7 1.385(6) . ?
C6 C9 1.493(6) . ?
C7 H7 0.9300 . ?
C7 C8 1.367(6) . ?
C8 H8 0.9300 . ?
C9 C10 1.329(6) . ?
C9 Se1 1.909(4) . ?
C10 H10 0.9300 . ?
C10 S1 1.779(4) . ?
C11 N1 1.127(6) . ?
C11 S1 1.672(6) . ?
C12 C13 1.387(7) . ?
C12 C17 1.363(6) . ?
C12 Se1 1.916(4) . ?
C13 H13 0.9300 . ?
C13 C14 1.366(7) . ?
C14 H14 0.9300 . ?
C14 C15 1.359(7) . ?
C15 H15 0.9300 . ?
C15 C16 1.367(7) . ?
C16 H16 0.9300 . ?
C16 C17 1.393(7) . ?
C17 H17 0.9300 . ?

loop_
_geom_torsion_atom_site_label_1
_geom_torsion_atom_site_label_2
_geom_torsion_atom_site_label_3
_geom_torsion_atom_site_label_4
_geom_torsion
_geom_torsion_site_symmetry_1
_geom_torsion_site_symmetry_2
_geom_torsion_site_symmetry_3
_geom_torsion_site_symmetry_4
_geom_torsion_publ_flag
C2 C3 C4 C5 -176.7(4) . . . . ?
C2 C3 C8 C7 176.0(4) . . . . ?
C3 C2 O2 C1 177.2(4) . . . . ?
C3 C4 C5 C6 2.2(7) . . . . ?
C4 C3 C8 C7 -1.4(7) . . . . ?
C4 C5 C6 C7 -4.1(7) . . . . ?
C4 C5 C6 C9 -178.0(4) . . . . ?
C5 C6 C7 C8 3.3(7) . . . . ?
C5 C6 C9 C10 -110.1(5) . . . . ?
C5 C6 C9 Se1 72.9(5) . . . . ?
C6 C7 C8 C3 -0.6(8) . . . . ?
C6 C9 C10 S1 -1.0(7) . . . . ?
C7 C6 C9 C10 76.2(6) . . . . ?
C7 C6 C9 Se1 -100.8(4) . . . . ?
C8 C3 C4 C5 0.6(7) . . . . ?
C9 C6 C7 C8 177.3(4) . . . . ?
C9 C10 S1 C11 71.4(4) . . . . ?
C12 C13 C14 C15 1.3(8) . . . . ?
C13 C12 C17 C16 -1.3(7) . . . . ?
C13 C14 C15 C16 -1.8(9) . . . . ?
C14 C15 C16 C17 0.7(9) . . . . ?
C15 C16 C17 C12 0.9(8) . . . . ?
C17 C12 C13 C14 0.3(7) . . . . ?
O1 C2 C3 C4 -179.7(5) . . . . ?
O1 C2 C3 C8 2.9(7) . . . . ?
O1 C2 O2 C1 -1.8(7) . . . . ?
O2 C2 C3 C4 1.3(6) . . . . ?
O2 C2 C3 C8 -176.0(4) . . . . ?
Se1 C9 C10 S1 175.7(2) . . . . ?
Se1 C12 C13 C14 -173.0(4) . . . . ?
Se1 C12 C17 C16 172.0(4) . . . . ?
